data_4104799
loop_
_publ_author_name
'Madhab C. Das'
'Parimal K. Bharadwaj'

_publ_section_title
;
 A Porous Coordination Polymer Exhibiting Reversible Single-Crystal to
 Single-Crystal Substitution Reactions at Mn(II) Centers by Nitrile Guest
 Molecules
;
_journal_name_full 'Journal of the American Chemical Society'
_journal_page_first 10942
_journal_page_last 10949
_journal_paper_doi 10.1021/ja9006035
_journal_volume 131
_journal_year 2009
_chemical_formula_moiety 'C17 H23 Mn1 N3 O7.5'
_chemical_formula_sum 'C34 H46 Mn2 N6 O15'
_chemical_formula_weight 888.65
_chemical_name_systematic
;
 ?
;
_space_group_IT_number 15
_symmetry_cell_setting monoclinic
_symmetry_space_group_name_Hall '-C 2yc'
_symmetry_space_group_name_H-M 'C 1 2/c 1'
_atom_sites_solution_hydrogens geom
_atom_sites_solution_primary direct
_atom_sites_solution_secondary difmap
_audit_creation_method SHELXL-97
_cell_angle_alpha 90.00
_cell_angle_beta 111.682(7)
_cell_angle_gamma 90.00
_cell_formula_units_Z 4
_cell_length_a 18.409(7)
_cell_length_b 15.009(6)
_cell_length_c 16.341(6)
_cell_measurement_temperature 100(1)
_cell_measurement_theta_max 28.3
_cell_measurement_theta_min 2.4
_cell_volume 4196(3)
_computing_cell_refinement 'SAINT 6.45 ( Bruker, 2003)'
_computing_data_collection 'SMART 5.628 (Bruker, 2003)'
_computing_data_reduction 'SAINT 6.45  (Bruker, 2003)'
_computing_molecular_graphics 'Diamond 2.1e'
_computing_structure_refinement 'SHELXL-97 (Sheldrick, 1997)'
_computing_structure_solution SIR-97
_diffrn_ambient_temperature 100(1)
_diffrn_measured_fraction_theta_full 0.992
_diffrn_measured_fraction_theta_max 0.992
_diffrn_measurement_device_type 'Bruker SMART APEX'
_diffrn_measurement_method /w-scans
_diffrn_radiation_monochromator graphite
_diffrn_radiation_source 'fine-focus sealed tube'
_diffrn_radiation_type MoK\a
_diffrn_radiation_wavelength 0.71069
_diffrn_reflns_av_R_equivalents 0.0581
_diffrn_reflns_av_sigmaI/netI 0.0658
_diffrn_reflns_limit_h_max 24
_diffrn_reflns_limit_h_min -12
_diffrn_reflns_limit_k_max 19
_diffrn_reflns_limit_k_min -19
_diffrn_reflns_limit_l_max 21
_diffrn_reflns_limit_l_min -21
_diffrn_reflns_number 13554
_diffrn_reflns_theta_full 28.29
_diffrn_reflns_theta_max 28.29
_diffrn_reflns_theta_min 2.38
_exptl_absorpt_coefficient_mu 0.674
_exptl_absorpt_correction_T_max 0.8999
_exptl_absorpt_correction_T_min 0.8827
_exptl_absorpt_correction_type empirical
_exptl_absorpt_process_details 'SADABAS 2.10 (Bruker 2003)'
_exptl_crystal_colour 'pale yellow'
_exptl_crystal_density_diffrn 1.407
_exptl_crystal_description block
_exptl_crystal_F_000 1848
_exptl_crystal_size_max 0.19
_exptl_crystal_size_mid 0.18
_exptl_crystal_size_min 0.16
_refine_diff_density_max 0.734
_refine_diff_density_min -0.452
_refine_diff_density_rms 0.183
_refine_ls_extinction_method none
_refine_ls_goodness_of_fit_ref 1.078
_refine_ls_hydrogen_treatment constr
_refine_ls_matrix_type full
_refine_ls_number_parameters 255
_refine_ls_number_reflns 5169
_refine_ls_number_restraints 0
_refine_ls_restrained_S_all 1.078
_refine_ls_R_factor_all 0.1079
_refine_ls_R_factor_gt 0.0675
_refine_ls_shift/su_max 0.001
_refine_ls_shift/su_mean 0.000
_refine_ls_structure_factor_coef Fsqd
_refine_ls_weighting_details 'calc w=1/[\s^2^(Fo^2^)+(0.2000P)^2^+0.0000P] where P=(Fo^2^+2Fc^2^)/3'
_refine_ls_weighting_scheme calc
_refine_ls_wR_factor_gt 0.1549
_refine_ls_wR_factor_ref 0.2241
_reflns_number_gt 3083
_reflns_number_total 5169
_reflns_threshold_expression >2sigma(I)
_cod_data_source_file ja9006035_si_002_07.cif
_cod_data_source_block complex2'
_cod_database_code 4104799

loop_
_symmetry_equiv_pos_as_xyz
'x, y, z'
'-x, y, -z+1/2'
'x+1/2, y+1/2, z'
'-x+1/2, y+1/2, -z+1/2'
'-x, -y, -z'
'x, -y, z-1/2'
'-x+1/2, -y+1/2, -z'
'x+1/2, -y+1/2, z-1/2'

loop_
_atom_site_label
_atom_site_type_symbol
_atom_site_fract_x
_atom_site_fract_y
_atom_site_fract_z
_atom_site_U_iso_or_equiv
_atom_site_adp_type
_atom_site_occupancy
_atom_site_symmetry_multiplicity
_atom_site_calc_flag
_atom_site_refinement_flags
Mn1 Mn 0.27580(5) 0.10824(5) 0.54676(5) 0.0293(3) Uani 1 1 d .
O3 O 0.2869(3) 0.0238(2) 0.6642(3) 0.0377(10) Uani 1 1 d .
O4 O 0.2593(3) -0.0445(3) 0.5365(2) 0.0410(11) Uani 1 1 d .
O1 O 0.3032(3) 0.2331(2) 0.6083(2) 0.0346(10) Uani 1 1 d .
O2 O 0.2528(3) 0.1326(2) 0.4119(2) 0.0386(10) Uani 1 1 d .
C4 C 0.2016(4) -0.2808(4) 0.6374(4) 0.0321(12) Uani 1 1 d .
C6 C 0.2748(4) 0.2981(4) 0.7255(3) 0.0307(12) Uani 1 1 d .
N1 N 0.1820(3) -0.3560(3) 0.5856(3) 0.0378(12) Uani 1 1 d .
NH1 H 0.1900 -0.3570 0.5370 0.045 Uiso 1 1 calc R
N2 N 0.4041(3) 0.0913(3) 0.5683(3) 0.0321(11) Uani 1 1 d .
C2 C 0.2465(4) -0.1280(4) 0.6546(4) 0.0351(13) Uani 1 1 d .
C1 C 0.2530(4) 0.3733(3) 0.7604(4) 0.0305(12) Uani 1 1 d .
H1 H 0.2381 0.4247 0.7266 0.037 Uiso 1 1 calc R
C8 C 0.2659(4) -0.0441(4) 0.6164(4) 0.0333(13) Uani 1 1 d .
C3 C 0.2233(4) -0.2043(4) 0.6044(4) 0.0378(14) Uani 1 1 d .
H3 H 0.2223 -0.2044 0.5470 0.045 Uiso 1 1 calc R
C5 C 0.2988(4) 0.2214(4) 0.7777(4) 0.0343(13) Uani 1 1 d .
H5 H 0.3152 0.1715 0.7553 0.041 Uiso 1 1 calc R
C11 C 0.5634(4) 0.0769(4) 0.5958(4) 0.0447(13) Uani 1 1 d .
C7 C 0.2742(3) 0.2985(3) 0.6336(3) 0.0282(12) Uani 1 1 d .
C14 C 0.1487(4) -0.4326(4) 0.6106(4) 0.0352(14) Uani 1 1 d .
H14A H 0.1775 -0.4445 0.6726 0.053 Uiso 1 1 calc R
H14B H 0.1552 -0.4836 0.5776 0.053 Uiso 1 1 calc R
OW1 O 0.1521(4) 0.1204(4) 0.5265(4) 0.0356(17) Uani 1 1 d .
C10 C 0.5166(5) 0.1347(5) 0.5354(5) 0.058(2) Uani 1 1 d .
H10 H 0.5365 0.1700 0.5018 0.070 Uiso 1 1 calc R
C12 C 0.5289(5) 0.0233(5) 0.6397(5) 0.053(2) Uani 1 1 d .
H12 H 0.5587 -0.0183 0.6804 0.064 Uiso 1 1 calc R
C13 C 0.4511(5) 0.0315(5) 0.6230(5) 0.058(2) Uani 1 1 d .
H13 H 0.4291 -0.0074 0.6518 0.069 Uiso 1 1 calc R
C9 C 0.4372(4) 0.1403(5) 0.5247(5) 0.0519(18) Uani 1 1 d .
H9 H 0.4060 0.1812 0.4841 0.062 Uiso 1 1 calc R
OW2 O -0.0102(12) 0.115(2) 0.4190(12) 0.050(7) Uani 1 1 d .
OW3 O 0.0000 0.146(2) 0.2500 0.044(6) Uani 1 2 d S
N3 N 0.3919(7) 0.6500(14) 0.7253(12) 0.049(5) Uani 1 1 d .
C17 C 0.3897(11) 0.652(2) 0.6401(12) 0.047(9) Uani 1 1 d .
H17 H 0.3813 0.5993 0.6087 0.097 Uiso 1 1 calc R
C15 C 0.3632(15) 0.569(2) 0.755(3) 0.056(5) Uani 1 1 d .
H15A H 0.3669 0.5766 0.8148 0.092 Uiso 1 1 calc R
H15B H 0.3944 0.5187 0.7518 0.092 Uiso 1 1 calc R
H15C H 0.3097 0.5584 0.7180 0.092 Uiso 1 1 calc R
C16 C 0.4092(13) 0.729(2) 0.779(2) 0.089(6) Uani 1 1 d .
H16A H 0.4066 0.7151 0.8351 0.086 Uiso 1 1 calc R
H16B H 0.3718 0.7742 0.7503 0.086 Uiso 1 1 calc R
H16C H 0.4608 0.7491 0.7868 0.086 Uiso 1 1 calc R
O5 O 0.399(4) 0.723(3) 0.602(3) 0.049(5) Uani 1 1 d .

loop_
_atom_site_aniso_label
_atom_site_aniso_U_11
_atom_site_aniso_U_22
_atom_site_aniso_U_33
_atom_site_aniso_U_23
_atom_site_aniso_U_13
_atom_site_aniso_U_12
Mn1 0.0460(6) 0.0241(5) 0.0229(5) 0.0013(3) 0.0186(4) 0.0008(4)
O3 0.059(3) 0.029(2) 0.030(2) -0.0039(16) 0.023(2) -0.0101(19)
O4 0.068(3) 0.035(2) 0.024(2) 0.0008(16) 0.022(2) -0.009(2)
O1 0.058(3) 0.0229(18) 0.026(2) -0.0030(15) 0.0194(19) 0.0043(18)
O2 0.055(3) 0.038(3) 0.018(3) 0.011(2) 0.007(2) 0.003(3)
C4 0.038(3) 0.035(3) 0.025(3) -0.005(2) 0.013(2) -0.005(2)
C6 0.044(3) 0.028(3) 0.020(3) 0.003(2) 0.013(2) 0.007(2)
N1 0.053(3) 0.033(2) 0.036(3) -0.008(2) 0.027(3) -0.003(2)
N2 0.043(3) 0.027(2) 0.027(2) -0.0022(19) 0.014(2) 0.001(2)
C2 0.046(4) 0.033(3) 0.031(3) 0.000(2) 0.020(3) -0.006(3)
C1 0.045(3) 0.023(2) 0.027(3) 0.001(2) 0.017(3) 0.008(2)
C8 0.049(4) 0.032(3) 0.027(3) -0.001(2) 0.023(3) -0.003(3)
C3 0.057(4) 0.033(3) 0.028(3) -0.001(2) 0.021(3) -0.003(3)
C5 0.053(4) 0.022(2) 0.034(3) 0.002(2) 0.024(3) 0.006(2)
C11 0.052(4) 0.033(2) 0.043(3) -0.003(2) 0.011(3) -0.002(3)
C7 0.038(3) 0.027(2) 0.022(2) -0.002(2) 0.014(2) -0.003(2)
C14 0.055(4) 0.030(3) 0.021(3) -0.015(2) 0.013(3) -0.004(3)
OW1 0.051(4) 0.032(4) 0.022(4) -0.003(3) 0.011(3) 0.004(3)
C10 0.051(5) 0.058(4) 0.058(5) 0.029(4) 0.012(4) -0.008(4)
C12 0.056(5) 0.063(5) 0.042(4) 0.025(3) 0.018(3) 0.013(4)
C13 0.057(5) 0.072(5) 0.055(4) 0.031(4) 0.033(4) 0.015(4)
C9 0.044(4) 0.047(4) 0.059(5) 0.015(3) 0.014(3) -0.002(3)
OW2 0.061(6) 0.046(6) 0.033(6) 0.014(5) 0.007(5) 0.004(5)
OW3 0.051(6) 0.042(6) 0.031(6) 0.012(5) 0.006(5) 0.003(5)
N3 0.061(7) 0.042(7) 0.034(7) 0.016(6) 0.005(6) 0.002(6)
C17 0.051(10) 0.042(3) 0.039(3) -0.030(8) 0.005(13) -0.001(4)
C15 0.056(2) 0.058(7) 0.051(9) 0.028(7) 0.018(4) 0.013(5)
C16 0.058(6) 0.046(9) 0.130(11) -0.031(9) -0.005(4) 0.012(3)
O5 0.062(8) 0.044(8) 0.031(7) 0.008(7) 0.004(6) 0.002(7)

loop_
_atom_type_symbol
_atom_type_description
_atom_type_scat_dispersion_real
_atom_type_scat_dispersion_imag
_atom_type_scat_source
C C 0.0033 0.0016 'International Tables Vol C Tables 4.2.6.8 and 6.1.1.4'
H H 0.0000 0.0000 'International Tables Vol C Tables 4.2.6.8 and 6.1.1.4'
N N 0.0061 0.0033 'International Tables Vol C Tables 4.2.6.8 and 6.1.1.4'
O O 0.0106 0.0060 'International Tables Vol C Tables 4.2.6.8 and 6.1.1.4'
Mn Mn 0.3368 0.7283 'International Tables Vol C Tables 4.2.6.8 and 6.1.1.4'

loop_
_geom_angle_atom_site_label_1
_geom_angle_atom_site_label_2
_geom_angle_atom_site_label_3
_geom_angle
_geom_angle_site_symmetry_1
_geom_angle_site_symmetry_3
O1 Mn1 O2 105.34(15) . .
O1 Mn1 OW1 92.9(2) . .
O2 Mn1 OW1 91.8(2) . .
O1 Mn1 O3 99.47(14) . .
O2 Mn1 O3 155.18(15) . .
OW1 Mn1 O3 86.4(2) . .
O1 Mn1 N2 88.47(17) . .
O2 Mn1 N2 88.73(16) . .
OW1 Mn1 N2 178.4(2) . .
O3 Mn1 N2 92.47(17) . .
O1 Mn1 O4 157.35(14) . .
O2 Mn1 O4 97.22(14) . .
OW1 Mn1 O4 88.3(2) . .
O3 Mn1 O4 58.01(13) . .
N2 Mn1 O4 90.07(17) . .
O1 Mn1 C8 128.41(16) . .
O2 Mn1 C8 126.21(17) . .
OW1 Mn1 C8 84.4(2) . .
O3 Mn1 C8 28.98(15) . .
N2 Mn1 C8 94.06(19) . .
O4 Mn1 C8 29.24(15) . .
C8 O3 Mn1 91.0(3) . .
C8 O4 Mn1 87.7(3) . .
C7 O1 Mn1 142.9(4) . .
C7 O2 Mn1 129.7(3) 7_556 .
N1 C4 C3 119.1(5) . .
N1 C4 C5 122.4(5) . 4_546
C3 C4 C5 118.5(5) . 4_546
C1 C6 C5 119.4(5) . .
C1 C6 C7 120.9(5) . .
C5 C6 C7 119.7(5) . .
C4 N1 C14 121.7(5) . .
C4 N1 NH1 119.2 . .
C14 N1 NH1 119.2 . .
C9 N2 C13 115.0(6) . .
C9 N2 Mn1 121.0(4) . .
C13 N2 Mn1 124.0(4) . .
C3 C2 C1 119.6(5) . 4_546
C3 C2 C8 121.0(5) . .
C1 C2 C8 119.3(5) 4_546 .
C2 C1 C6 120.3(5) 4_556 .
C2 C1 H1 119.8 4_556 .
C6 C1 H1 119.8 . .
O3 C8 O4 122.4(5) . .
O3 C8 C2 119.2(5) . .
O4 C8 C2 118.5(5) . .
O3 C8 Mn1 60.0(3) . .
O4 C8 Mn1 63.0(3) . .
C2 C8 Mn1 170.4(5) . .
C2 C3 C4 121.6(5) . .
C2 C3 H3 119.2 . .
C4 C3 H3 119.2 . .
C4 C5 C6 120.5(5) 4_556 .
C4 C5 H5 119.7 4_556 .
C6 C5 H5 119.7 . .
C10 C11 C12 117.4(7) . .
C10 C11 C14 121.5(6) . 3
C12 C11 C14 121.1(6) . 3
O1 C7 O2 124.5(5) . 7_556
O1 C7 C6 118.7(5) . .
O2 C7 C6 116.7(4) 7_556 .
N1 C14 C11 114.2(5) . 3_445
N1 C14 H14A 108.7 . .
C11 C14 H14A 108.7 3_445 .
N1 C14 H14B 108.7 . .
C11 C14 H14B 108.7 3_445 .
H14A C14 H14B 107.6 . .
C11 C10 C9 118.7(6) . .
C11 C10 H10 120.7 . .
C9 C10 H10 120.7 . .
C13 C12 C11 119.8(6) . .
C13 C12 H12 120.1 . .
C11 C12 H12 120.1 . .
N2 C13 C12 124.6(6) . .
N2 C13 H13 117.7 . .
C12 C13 H13 117.7 . .
N2 C9 C10 124.4(6) . .
N2 C9 H9 117.8 . .
C10 C9 H9 117.8 . .
C17 N3 C16 120.8(16) . .
C17 N3 C15 118.2(15) . .
C16 N3 C15 120.2(16) . .
O5 C17 N3 124(2) . .
O5 C17 H17 118.4 . .
N3 C17 H17 118.0 . .
N3 C15 H15A 109.4 . .
N3 C15 H15B 109.4 . .
H15A C15 H15B 109.5 . .
N3 C15 H15C 109.6 . .
H15A C15 H15C 109.5 . .
H15B C15 H15C 109.5 . .
N3 C16 H16A 109.5 . .
N3 C16 H16B 109.5 . .
H16A C16 H16B 109.5 . .
N3 C16 H16C 109.4 . .
H16A C16 H16C 109.5 . .
H16B C16 H16C 109.5 . .

loop_
_geom_bond_atom_site_label_1
_geom_bond_atom_site_label_2
_geom_bond_distance
_geom_bond_site_symmetry_2
Mn1 O1 2.099(4) .
Mn1 O2 2.116(4) .
Mn1 OW1 2.185(6) .
Mn1 O3 2.245(4) .
Mn1 N2 2.270(5) .
Mn1 O4 2.310(4) .
Mn1 C8 2.590(6) .
O3 C8 1.255(7) .
O4 C8 1.266(6) .
O1 C7 1.258(6) .
O2 C7 1.263(6) 7_556
C4 N1 1.377(7) .
C4 C3 1.389(8) .
C4 C5 1.391(8) 4_546
C6 C1 1.389(7) .
C6 C5 1.404(7) .
C6 C7 1.497(7) .
N1 C14 1.431(8) .
N1 NH1 0.8600 .
N2 C9 1.319(8) .
N2 C13 1.335(8) .
C2 C3 1.382(8) .
C2 C1 1.385(8) 4_546
C2 C8 1.506(8) .
C1 C2 1.385(8) 4_556
C1 H1 0.9300 .
C3 H3 0.9300 .
C5 C4 1.391(8) 4_556
C5 H5 0.9300 .
C11 C10 1.358(9) .
C11 C12 1.378(9) .
C11 C14 1.504(9) 3
C7 O2 1.263(6) 7_556
C14 C11 1.504(9) 3_445
C14 H14A 0.9700 .
C14 H14B 0.9700 .
C10 C9 1.409(10) .
C10 H10 0.9300 .
C12 C13 1.362(11) .
C12 H12 0.9300 .
C13 H13 0.9300 .
C9 H9 0.9300 .
N3 C17 1.378(16) .
N3 C16 1.44(4) .
N3 C15 1.48(4 .
C17 O5 1.28(6) .
C17 H17 0.9300 .
C15 H15A 0.9600 .
C15 H15B 0.9600 .
C15 H15C 0.9600 .
C16 H16A 0.9600 .
C16 H16B 0.9600 .
C16 H16C 0.9600 .

loop_
_geom_torsion_atom_site_label_1
_geom_torsion_atom_site_label_2
_geom_torsion_atom_site_label_3
_geom_torsion_atom_site_label_4
_geom_torsion
_geom_torsion_site_symmetry_1
_geom_torsion_site_symmetry_4
O1 Mn1 O3 C8 177.2(4) . .
O2 Mn1 O3 C8 -1.6(6) . .
OW1 Mn1 O3 C8 84.9(4) . .
N2 Mn1 O3 C8 -93.9(4) . .
O4 Mn1 O3 C8 -5.4(3) . .
O1 Mn1 O4 C8 12.0(7) . .
O2 Mn1 O4 C8 -173.1(4) . .
OW1 Mn1 O4 C8 -81.5(4) . .
O3 Mn1 O4 C8 5.3(3) . .
N2 Mn1 O4 C8 98.2(4) . .
O2 Mn1 O1 C7 95.0(6) . .
OW1 Mn1 O1 C7 2.3(6) . .
O3 Mn1 O1 C7 -84.5(6) . .
N2 Mn1 O1 C7 -176.8(6) . .
O4 Mn1 O1 C7 -90.3(7) . .
C8 Mn1 O1 C7 -82.8(6) . .
O1 Mn1 O2 C7 -29.6(5) . 7_556
OW1 Mn1 O2 C7 63.9(5) . 7_556
O3 Mn1 O2 C7 149.2(5) . 7_556
N2 Mn1 O2 C7 -117.6(5) . 7_556
O4 Mn1 O2 C7 152.4(5) . 7_556
C8 Mn1 O2 C7 148.3(5) . 7_556
C3 C4 N1 C14 -171.1(6) . .
C5 C4 N1 C14 9.6(9) 4_546 .
O1 Mn1 N2 C9 -69.3(5) . .
O2 Mn1 N2 C9 36.1(5) . .
O3 Mn1 N2 C9 -168.7(5) . .
O4 Mn1 N2 C9 133.3(5) . .
C8 Mn1 N2 C9 162.3(5) . .
O1 Mn1 N2 C13 112.2(5) . .
O2 Mn1 N2 C13 -142.4(5) . .
O3 Mn1 N2 C13 12.8(6) . .
O4 Mn1 N2 C13 -45.2(5) . .
C8 Mn1 N2 C13 -16.2(6) . .
C5 C6 C1 C2 -1.3(10) . 4_556
C7 C6 C1 C2 179.7(6) . 4_556
Mn1 O3 C8 O4 9.9(6) . .
Mn1 O3 C8 C2 -169.0(5) . .
Mn1 O4 C8 O3 -9.6(6) . .
Mn1 O4 C8 C2 169.3(5) . .
C3 C2 C8 O3 -179.8(6) . .
C1 C2 C8 O3 4.4(9) 4_546 .
C3 C2 C8 O4 1.2(9) . .
C1 C2 C8 O4 -174.6(6) 4_546 .
O1 Mn1 C8 O3 -3.5(5) . .
O2 Mn1 C8 O3 179.2(3) . .
OW1 Mn1 C8 O3 -92.8(4) . .
N2 Mn1 C8 O3 87.8(4) . .
O4 Mn1 C8 O3 170.6(6) . .
O1 Mn1 C8 O4 -174.1(3) . .
O2 Mn1 C8 O4 8.5(5) . .
OW1 Mn1 C8 O4 96.6(4) . .
O3 Mn1 C8 O4 -170.6(6) . .
N2 Mn1 C8 O4 -82.9(4) . .
C1 C2 C3 C4 -1.1(10) 4_546 .
C8 C2 C3 C4 -176.8(6) . .
N1 C4 C3 C2 -177.5(6) . .
C5 C4 C3 C2 1.9(10) 4_546 .
C1 C6 C5 C4 2.2(10) . 4_556
C7 C6 C5 C4 -178.8(6) . 4_556
Mn1 O1 C7 O2 -92.8(7) . 7_556
Mn1 O1 C7 C6 90.6(7) . .
C1 C6 C7 O1 171.4(6) . .
C5 C6 C7 O1 -7.6(9) . .
C1 C6 C7 O2 -5.4(9) . 7_556
C5 C6 C7 O2 175.6(5) . 7_556
C4 N1 C14 C11 77.1(7) . 3_445
C12 C11 C10 C9 3.5(11) . .
C14 C11 C10 C9 179.9(6) 3 .
C10 C11 C12 C13 -1.6(11) . .
C14 C11 C12 C13 -178.1(7) 3 .
C9 N2 C13 C12 4.6(11) . .
Mn1 N2 C13 C12 -176.8(6) . .
C11 C12 C13 N2 -2.6(13) . .
C13 N2 C9 C10 -2.5(10) . .
Mn1 N2 C9 C10 178.9(6) . .
C11 C10 C9 N2 -1.5(12) . .
C16 N3 C17 O5 -4(5) . .
C15 N3 C17 O5 166(4) . .
